data_7011261
loop_
_publ_author_name
'Vasile Berceanc'
'Crina Crainic'
'Ionel Haiduc'
'Mary F. Mahon'
'Kieran C. Molloy'
'Monica M. Venter'
'Paul J. Wilson'

_publ_section_title
;
 The structural chemistry of organotin derivatives of
 5-mercapto-3-phenyl-1,3,4-thiadiazoline-2-thione: supramolecular
 structures involving intermolecular SnS, N--HS or SS interactions
;
_journal_issue 6
_journal_name_full 'J. Chem. Soc., Dalton Trans.'
_journal_page_first 1036
_journal_page_last 1045
_journal_paper_doi 10.1039/b109726a
_journal_year 2002
_chemical_formula_sum 'C28 H20 N4 S6 Sn'
_chemical_formula_weight 723.53
_chemical_name_systematic
;
?
;
_space_group_IT_number 15
_symmetry_cell_setting monoclinic
_symmetry_space_group_name_Hall '-C 2yc'
_symmetry_space_group_name_H-M 'C 1 2/c 1'
_atom_sites_solution_hydrogens geom
_atom_sites_solution_primary direct
_atom_sites_solution_secondary difmap
_audit_creation_method SHELXL-97
_cell_angle_alpha 90.00
_cell_angle_beta 96.340(12)
_cell_angle_gamma 90.00
_cell_formula_units_Z 4
_cell_length_a 11.9240(10)
_cell_length_b 21.975(2)
_cell_length_c 11.2550(10)
_cell_measurement_reflns_used 25
_cell_measurement_temperature 170(2)
_cell_measurement_theta_max 18
_cell_measurement_theta_min 12
_cell_volume 2931.1(5)
_computing_data_reduction 'Denzo and Scalepack (otwinowski & Minor, 1997'
_computing_molecular_graphics 'ORTEX (P.McArdle, 1995)'
_computing_publication_material 'SHELXL-97/2 (Sheldrick,1997)'
_computing_structure_refinement 'SHELXL-97 (Sheldrick, 1997)'
_computing_structure_solution 'SHELXS-97 (Sheldrick, 1990)'
_diffrn_ambient_temperature 170(2)
_diffrn_measured_fraction_theta_full 0.995
_diffrn_measured_fraction_theta_max 0.995
_diffrn_measurement_device_type 'scintillation counter'
_diffrn_measurement_method 'Enraf(Nonius CAD4 4(circle diffractometer'
_diffrn_radiation_monochromator graphite
_diffrn_radiation_source 'fine-focus sealed tube'
_diffrn_radiation_type MoK\a
_diffrn_radiation_wavelength 0.71069
_diffrn_reflns_av_R_equivalents 0.0121
_diffrn_reflns_av_sigmaI/netI 0.0189
_diffrn_reflns_limit_h_max 14
_diffrn_reflns_limit_h_min 0
_diffrn_reflns_limit_k_max 26
_diffrn_reflns_limit_k_min 0
_diffrn_reflns_limit_l_max 13
_diffrn_reflns_limit_l_min -13
_diffrn_reflns_number 2760
_diffrn_reflns_theta_full 24.97
_diffrn_reflns_theta_max 24.97
_diffrn_reflns_theta_min 2.54
_exptl_absorpt_coefficient_mu 1.326
_exptl_absorpt_correction_T_max 0.7774
_exptl_absorpt_correction_T_min 0.7774
_exptl_crystal_colour Colourless
_exptl_crystal_density_diffrn 1.640
_exptl_crystal_density_method 'not measured'
_exptl_crystal_description Block
_exptl_crystal_F_000 1448
_exptl_crystal_size_max 0.20
_exptl_crystal_size_mid 0.20
_exptl_crystal_size_min 0.20
_refine_diff_density_max 1.210
_refine_diff_density_min -0.833
_refine_diff_density_rms 0.148
_refine_ls_extinction_coef 0.0012(3)
_refine_ls_extinction_expression Fc^*^=kFc[1+0.001xFc^2^\l^3^/sin(2\q)]^-1/4^
_refine_ls_extinction_method SHELXL
_refine_ls_goodness_of_fit_ref 1.221
_refine_ls_hydrogen_treatment mixed
_refine_ls_matrix_type full
_refine_ls_number_parameters 149
_refine_ls_number_reflns 2572
_refine_ls_number_restraints 0
_refine_ls_restrained_S_all 1.221
_refine_ls_R_factor_all 0.0533
_refine_ls_R_factor_gt 0.0523
_refine_ls_shift/su_max 0.000
_refine_ls_shift/su_mean 0.000
_refine_ls_structure_factor_coef Fsqd
_refine_ls_weighting_details 'calc w=1/[\s^2^(Fo^2^)+(0.0636P)^2^+72.7872P] where P=(Fo^2^+2Fc^2^)/3'
_refine_ls_weighting_scheme calc
_refine_ls_wR_factor_gt 0.1682
_refine_ls_wR_factor_ref 0.1687
_reflns_number_gt 2502
_reflns_number_total 2572
_reflns_threshold_expression >2sigma(I)
_cod_data_source_file b109726a.txt
_cod_data_source_block 99kcm6
_cod_depositor_comments
;
The following automatic conversions were performed:
'_symmetry_cell_setting' value 'Monoclinic' changed to 'monoclinic'
according to '/home/adriana/struct/CIF-dictionaries/cif_core.dic'
dictionary named 'cif_core.dic' version 2.4.1 from 2010-06-29.

Automatic conversion script
Id: cif_fix_enum 1555 2011-01-17 13:19:09Z saulius 

The following automatic conversions were performed:
'_atom_site_symetry_multiplicity' tag replaced with
'_atom_site_symmetry_multiplicity'.

Automatic conversion script
Id: cif_correct_tags 1440 2010-10-19 06:21:57Z saulius 
;
_cod_original_cell_volume 2931.1(4)
_cod_original_sg_symbol_H-M C2/c
_cod_database_code 7011261

loop_
_symmetry_equiv_pos_as_xyz
'x, y, z'
'-x, y, -z+1/2'
'x+1/2, y+1/2, z'
'-x+1/2, y+1/2, -z+1/2'
'-x, -y, -z'
'x, -y, z-1/2'
'-x+1/2, -y+1/2, -z'
'x+1/2, -y+1/2, z-1/2'

loop_
_atom_site_label
_atom_site_type_symbol
_atom_site_fract_x
_atom_site_fract_y
_atom_site_fract_z
_atom_site_U_iso_or_equiv
_atom_site_adp_type
_atom_site_occupancy
_atom_site_symmetry_multiplicity
_atom_site_calc_flag
_atom_site_refinement_flags
_atom_site_disorder_assembly
_atom_site_disorder_group
Sn1 Sn 0.5000 0.71174(3) 0.2500 0.0145(3) Uani 1 2 d S . .
S1 S 0.35784(15) 0.79237(8) 0.20194(17) 0.0216(4) Uani 1 1 d . A .
S2 S 0.10876(15) 0.76611(9) 0.13211(17) 0.0215(4) Uani 1 1 d . A .
S3 S -0.06689(15) 0.66956(9) 0.07111(18) 0.0257(5) Uani 1 1 d . . .
N1 N 0.2614(5) 0.6841(3) 0.1642(5) 0.0182(13) Uani 1 1 d . A .
N2 N 0.1590(5) 0.6545(3) 0.1320(5) 0.0176(12) Uani 1 1 d . . .
C1 C 0.2462(6) 0.7416(4) 0.1667(6) 0.0200(15) Uani 1 1 d . . .
C2 C 0.0665(6) 0.6900(3) 0.1109(6) 0.0184(15) Uani 1 1 d . A .
C3 C 0.5395(6) 0.6619(3) 0.0992(6) 0.0190(15) Uani 1 1 d . . .
C4 C 0.4763(7) 0.6115(4) 0.0616(7) 0.0269(17) Uani 1 1 d . . .
H4 H 0.4176 0.5982 0.1060 0.032 Uiso 1 1 calc R . .
C5 C 0.4977(8) 0.5800(5) -0.0409(10) 0.050(3) Uani 1 1 d . . .
H5 H 0.4535 0.5456 -0.0673 0.059 Uiso 1 1 calc R . .
C6 C 0.5858(8) 0.5999(6) -0.1044(9) 0.052(3) Uani 1 1 d . . .
H6 H 0.6014 0.5790 -0.1746 0.062 Uiso 1 1 calc R . .
C7 C 0.6489(6) 0.6491(4) -0.0655(7) 0.0288(18) Uani 1 1 d . . .
H7 H 0.7088 0.6620 -0.1086 0.035 Uiso 1 1 calc R . .
C8 C 0.6272(6) 0.6804(4) 0.0349(7) 0.0211(16) Uani 1 1 d . . .
H8 H 0.6720 0.7147 0.0607 0.025 Uiso 1 1 calc R . .
C9 C 0.1559(10) 0.5870(3) 0.1235(9) 0.0240(14) Uani 0.50 1 d PG A 1
C10 C 0.1999(9) 0.5580(4) 0.0292(8) 0.0240(14) Uani 0.50 1 d PG A 1
H10 H 0.2288 0.5814 -0.0316 0.029 Uiso 0.50 1 calc PR A 1
C11 C 0.2016(8) 0.4948(4) 0.0238(7) 0.0240(14) Uani 0.50 1 d PG A 1
H11 H 0.2316 0.4750 -0.0407 0.029 Uiso 0.50 1 calc PR A 1
C12 C 0.1593(9) 0.4607(3) 0.1128(9) 0.0240(14) Uani 0.50 1 d PG A 1
H12 H 0.1605 0.4175 0.1091 0.029 Uiso 0.50 1 calc PR A 1
C13 C 0.1153(9) 0.4897(4) 0.2072(8) 0.0240(14) Uani 0.50 1 d PG A 1
H13 H 0.0865 0.4663 0.2680 0.029 Uiso 0.50 1 calc PR A 1
C14 C 0.1136(9) 0.5529(4) 0.2125(7) 0.0240(14) Uani 0.50 1 d PG A 1
H14 H 0.0836 0.5727 0.2770 0.029 Uiso 0.50 1 calc PR A 1
C901 C 0.1597(9) 0.5933(3) 0.1396(8) 0.0221(14) Uani 0.50 1 d PG A 2
C902 C 0.1086(8) 0.5592(4) 0.0447(7) 0.0221(14) Uani 0.50 1 d PG A 2
H902 H 0.0770 0.5789 -0.0264 0.027 Uiso 0.50 1 calc PR A 2
C903 C 0.1037(8) 0.4962(4) 0.0537(7) 0.0221(14) Uani 0.50 1 d PG A 2
H903 H 0.0687 0.4728 -0.0112 0.027 Uiso 0.50 1 calc PR A 2
C904 C 0.1499(9) 0.4673(3) 0.1576(8) 0.0221(14) Uani 0.50 1 d PG A 2
H904 H 0.1466 0.4242 0.1638 0.027 Uiso 0.50 1 calc PR A 2
C905 C 0.2011(8) 0.5014(4) 0.2525(7) 0.0221(14) Uani 0.50 1 d PG A 2
H905 H 0.2327 0.4817 0.3236 0.027 Uiso 0.50 1 calc PR A 2
C906 C 0.2060(8) 0.5645(4) 0.2435(7) 0.0221(14) Uani 0.50 1 d PG A 2
H906 H 0.2409 0.5878 0.3084 0.027 Uiso 0.50 1 calc PR A 2

loop_
_atom_site_aniso_label
_atom_site_aniso_U_11
_atom_site_aniso_U_22
_atom_site_aniso_U_33
_atom_site_aniso_U_23
_atom_site_aniso_U_13
_atom_site_aniso_U_12
Sn1 0.0121(4) 0.0158(4) 0.0157(4) 0.000 0.0021(2) 0.000
S1 0.0159(9) 0.0209(9) 0.0276(10) 0.0002(7) 0.0006(7) 0.0008(7)
S2 0.0163(9) 0.0211(10) 0.0259(9) -0.0021(7) -0.0032(7) 0.0026(7)
S3 0.0155(9) 0.0296(11) 0.0308(11) 0.0025(8) -0.0031(8) -0.0012(7)
N1 0.011(3) 0.021(3) 0.023(3) 0.007(2) 0.000(2) -0.001(2)
N2 0.011(3) 0.020(3) 0.021(3) 0.003(2) 0.002(2) 0.004(2)
C1 0.018(3) 0.026(4) 0.017(3) 0.007(3) 0.003(3) 0.005(3)
C2 0.018(4) 0.021(4) 0.016(3) 0.001(3) 0.000(3) 0.001(3)
C3 0.017(3) 0.025(4) 0.014(3) 0.001(3) -0.004(3) 0.007(3)
C4 0.020(4) 0.027(4) 0.036(4) -0.011(3) 0.010(3) -0.006(3)
C5 0.027(5) 0.054(6) 0.070(7) -0.038(6) 0.018(5) -0.016(4)
C6 0.032(5) 0.091(9) 0.037(5) -0.031(6) 0.017(4) -0.012(5)
C7 0.014(4) 0.051(5) 0.022(4) -0.001(4) 0.005(3) 0.002(4)
C8 0.014(3) 0.025(4) 0.023(4) 0.006(3) -0.003(3) 0.003(3)
C9 0.023(3) 0.024(3) 0.023(3) -0.004(3) 0.000(3) -0.003(3)
C10 0.023(3) 0.024(3) 0.023(3) -0.004(3) 0.000(3) -0.003(3)
C11 0.023(3) 0.024(3) 0.023(3) -0.004(3) 0.000(3) -0.003(3)
C12 0.023(3) 0.024(3) 0.023(3) -0.004(3) 0.000(3) -0.003(3)
C13 0.023(3) 0.024(3) 0.023(3) -0.004(3) 0.000(3) -0.003(3)
C14 0.023(3) 0.024(3) 0.023(3) -0.004(3) 0.000(3) -0.003(3)
C901 0.019(3) 0.025(3) 0.023(3) 0.000(2) 0.004(2) 0.009(3)
C902 0.019(3) 0.025(3) 0.023(3) 0.000(2) 0.004(2) 0.009(3)
C903 0.019(3) 0.025(3) 0.023(3) 0.000(2) 0.004(2) 0.009(3)
C904 0.019(3) 0.025(3) 0.023(3) 0.000(2) 0.004(2) 0.009(3)
C905 0.019(3) 0.025(3) 0.023(3) 0.000(2) 0.004(2) 0.009(3)
C906 0.019(3) 0.025(3) 0.023(3) 0.000(2) 0.004(2) 0.009(3)

loop_
_atom_type_symbol
_atom_type_description
_atom_type_scat_dispersion_real
_atom_type_scat_dispersion_imag
_atom_type_scat_source
C C 0.0033 0.0016 'International Tables Vol C Tables 4.2.6.8 and 6.1.1.4'
H H 0.0000 0.0000 'International Tables Vol C Tables 4.2.6.8 and 6.1.1.4'
N N 0.0061 0.0033 'International Tables Vol C Tables 4.2.6.8 and 6.1.1.4'
S S 0.1246 0.1234 'International Tables Vol C Tables 4.2.6.8 and 6.1.1.4'
Sn Sn -0.6537 1.4246 'International Tables Vol C Tables 4.2.6.8 and 6.1.1.4'

loop_
_geom_angle_atom_site_label_1
_geom_angle_atom_site_label_2
_geom_angle_atom_site_label_3
_geom_angle
_geom_angle_site_symmetry_1
_geom_angle_site_symmetry_3
_geom_angle_publ_flag
C3 Sn1 C3 117.7(4) . 2_655 ?
C3 Sn1 S1 109.8(2) . 2_655 ?
C3 Sn1 S1 113.81(19) 2_655 2_655 ?
C3 Sn1 S1 113.81(19) . . ?
C3 Sn1 S1 109.8(2) 2_655 . ?
S1 Sn1 S1 88.35(9) 2_655 . ?
C1 S1 Sn1 94.5(3) . . ?
C1 S2 C2 89.1(4) . . ?
C1 N1 N2 110.1(6) . . ?
C2 N2 C901 125.9(7) . . ?
C2 N2 N1 116.8(6) . . ?
C901 N2 N1 116.7(7) . . ?
C2 N2 C9 123.4(7) . . ?
C901 N2 C9 7.3(6) . . ?
N1 N2 C9 119.7(7) . . ?
N1 C1 S2 115.9(6) . . ?
N1 C1 S1 122.0(6) . . ?
S2 C1 S1 122.1(4) . . ?
N2 C2 S3 129.0(6) . . ?
N2 C2 S2 108.0(5) . . ?
S3 C2 S2 123.0(4) . . ?
C4 C3 C8 119.3(7) . . ?
C4 C3 Sn1 119.9(5) . . ?
C8 C3 Sn1 120.8(6) . . ?
C5 C4 C3 120.6(8) . . ?
C4 C5 C6 118.8(9) . . ?
C7 C6 C5 120.1(8) . . ?
C6 C7 C8 121.0(8) . . ?
C7 C8 C3 120.1(7) . . ?
C10 C9 C14 120.0 . . ?
C10 C9 N2 119.9(6) . . ?
C14 C9 N2 120.1(6) . . ?
C9 C10 C11 120.0 . . ?
C12 C11 C10 120.0 . . ?
C13 C12 C11 120.0 . . ?
C14 C13 C12 120.0 . . ?
C13 C14 C9 120.0 . . ?
N2 C901 C902 119.4(7) . . ?
N2 C901 C906 120.5(7) . . ?
C902 C901 C906 120.0 . . ?
C903 C902 C901 120.0 . . ?
C902 C903 C904 120.0 . . ?
C903 C904 C905 120.0 . . ?
C906 C905 C904 120.0 . . ?
C905 C906 C901 120.0 . . ?

loop_
_geom_bond_atom_site_label_1
_geom_bond_atom_site_label_2
_geom_bond_distance
_geom_bond_site_symmetry_2
_geom_bond_publ_flag
Sn1 C3 2.116(7) . ?
Sn1 C3 2.116(7) 2_655 ?
Sn1 S1 2.4704(19) 2_655 ?
Sn1 S1 2.4704(19) . ?
S1 C1 1.748(8) . ?
S2 C1 1.728(7) . ?
S2 C2 1.756(8) . ?
S3 C2 1.666(7) . ?
N1 C1 1.278(10) . ?
N1 N2 1.395(8) . ?
N2 C2 1.350(9) . ?
N2 C901 1.347(9) . ?
N2 C9 1.486(9) . ?
C3 C4 1.380(11) . ?
C3 C8 1.396(10) . ?
C4 C5 1.394(12) . ?
C5 C6 1.404(14) . ?
C6 C7 1.361(14) . ?
C7 C8 1.371(11) . ?
C9 C10 1.3900 . ?
C9 C14 1.3900 . ?
C10 C11 1.3900 . ?
C11 C12 1.3900 . ?
C12 C13 1.3900 . ?
C13 C14 1.3900 . ?
C901 C902 1.3900 . ?
C901 C906 1.3900 . ?
C902 C903 1.3900 . ?
C903 C904 1.3900 . ?
C904 C905 1.3900 . ?
C905 C906 1.3900 . ?
